data_1573163
loop_
_publ_author_name
'Ghadwal, Rajendra S.'
'Merschel, Arne'
'Heda, Shkelqim'
'Vishnevskiy, Yury V.'
'Neumann, Beate'
'Stammler, Georg'

_publ_section_title
;
 Annulated Carbocyclic Gallylene and Bis-Gallylene with Two-Coordinated
 Ga(I) Atoms
;
_journal_name_full 'Chemical Science'
_journal_paper_doi 10.1039/D4SC06782G
_journal_year 2024
_chemical_formula_moiety 'C66 H78 Cl4 Ga2 N4, 2[C6H6]'
_chemical_formula_sum 'C78 H90 Cl4 Ga2 N4'
_chemical_formula_weight 1364.77
_space_group_crystal_system monoclinic
_space_group_IT_number 14
_space_group_name_Hall '-P 2yn'
_space_group_name_H-M_alt 'P 1 21/n 1'
_atom_sites_solution_hydrogens geom
_atom_sites_solution_primary dual
_audit_creation_date 2023-12-15
_audit_creation_method
;
Olex2 1.5-alpha
(compiled 2023.11.24 svn.r209d9fb2 for OlexSys, GUI svn.r6869)
;
_audit_update_record
;
2024-02-23 deposited with the CCDC.	2024-11-14 downloaded from the CCDC.
;
_cell_angle_alpha 90
_cell_angle_beta 103.039(7)
_cell_angle_gamma 90
_cell_formula_units_Z 2
_cell_length_a 10.3023(8)
_cell_length_b 18.4534(13)
_cell_length_c 20.0384(16)
_cell_measurement_reflns_used 10531
_cell_measurement_temperature 173.0(1)
_cell_measurement_theta_max 31.3570
_cell_measurement_theta_min 3.8110
_cell_volume 3711.3(5)
_computing_cell_refinement 'CrysAlisPro 1.171.42.90a (Rigaku OD, 2023)'
_computing_data_collection 'CrysAlisPro 1.171.42.90a (Rigaku OD, 2023)'
_computing_data_reduction 'CrysAlisPro 1.171.42.90a (Rigaku OD, 2023)'
_computing_molecular_graphics 'Olex2 1.5-alpha (Dolomanov et al., 2009)'
_computing_publication_material 'Olex2 1.5-alpha (Dolomanov et al., 2009)'
_computing_structure_refinement 'SHELXL 2018/3 (Sheldrick, 2015)'
_computing_structure_solution 'SHELXT  (Sheldrick, 2015)'
_diffrn_ambient_environment N~2~
_diffrn_ambient_temperature 173.0(1)
_diffrn_detector 'CCD plate'
_diffrn_detector_area_resol_mean 5.1773
_diffrn_detector_type Atlas
_diffrn_measured_fraction_theta_full 0.972
_diffrn_measured_fraction_theta_max 0.971
_diffrn_measurement_details
;
List of Runs (angles in degrees, time in seconds):

  # Type    Start    End  Width  t~exp~   \w     \q     \k     \f   Frames
#--------------------------------------------------------------------------
  1  \w    -21.00   4.00   1.00   60.00    --  -17.31  99.00 168.00   25
  2  \w     -3.00  22.00   1.00   60.00    --   17.63 -99.00  62.00   25
  3  \w    -41.00  13.00   1.00   60.00    --  -17.31 -77.00  90.00   54
  4  \w     -6.00  28.00   1.00   60.00    --  -17.31  38.00   0.00   34
  5  \w      9.00  36.00   1.00   60.00    --   17.63  77.00 -90.00   27
  6  \w    -53.00  44.00   1.00   60.00    --   17.63 -57.00-180.00   97
  7  \w     -9.00  88.00   1.00   60.00    --   17.63  57.00  90.00   97
  8  \w    -42.00  49.00   1.00   60.00    --   17.63 -77.00 -60.00   91
;
_diffrn_measurement_device 'four-circle diffractometer'
_diffrn_measurement_device_type 'SuperNova, Single source at offset/far, Atlas'
_diffrn_measurement_method '\w scans'
_diffrn_orient_matrix_type 'CrysAlisPro convention (1999,Acta A55,543-557)'
_diffrn_orient_matrix_UB_11 -0.0099154000
_diffrn_orient_matrix_UB_12 0.0339969000
_diffrn_orient_matrix_UB_13 0.0145733000
_diffrn_orient_matrix_UB_21 -0.0438827000
_diffrn_orient_matrix_UB_22 0.0104415000
_diffrn_orient_matrix_UB_23 -0.0311185000
_diffrn_orient_matrix_UB_31 -0.0545345000
_diffrn_orient_matrix_UB_32 -0.0145664000
_diffrn_orient_matrix_UB_33 0.0117537000
_diffrn_radiation_monochromator mirror
_diffrn_radiation_probe x-ray
_diffrn_radiation_type 'Mo K\a'
_diffrn_radiation_wavelength 0.71073
_diffrn_reflns_av_R_equivalents 0.0431
_diffrn_reflns_av_unetI/netI 0.0439
_diffrn_reflns_Laue_measured_fraction_full 0.972
_diffrn_reflns_Laue_measured_fraction_max 0.971
_diffrn_reflns_limit_h_max 12
_diffrn_reflns_limit_h_min -12
_diffrn_reflns_limit_k_max 22
_diffrn_reflns_limit_k_min -22
_diffrn_reflns_limit_l_max 24
_diffrn_reflns_limit_l_min -21
_diffrn_reflns_number 28520
_diffrn_reflns_point_group_measured_fraction_full 0.972
_diffrn_reflns_point_group_measured_fraction_max 0.971
_diffrn_reflns_theta_full 25.242
_diffrn_reflns_theta_max 26.021
_diffrn_reflns_theta_min 3.320
_diffrn_source 'micro-focus sealed X-ray tube'
_diffrn_source_type 'SuperNova (Mo) X-ray Source'
_exptl_absorpt_coefficient_mu 0.913
_exptl_absorpt_correction_T_max 1.000
_exptl_absorpt_correction_T_min 0.403
_exptl_absorpt_correction_type gaussian
_exptl_absorpt_process_details
;
CrysAlisPro 1.171.42.90a (Rigaku Oxford Diffraction, 2023)
Numerical absorption correction based on gaussian integration over
a multifaceted crystal model
Empirical absorption correction using spherical harmonics,
implemented in SCALE3 ABSPACK scaling algorithm.
;
_exptl_crystal_colour 'metallic light brown'
_exptl_crystal_colour_lustre metallic
_exptl_crystal_colour_modifier light
_exptl_crystal_colour_primary brown
_exptl_crystal_density_diffrn 1.221
_exptl_crystal_description block
_exptl_crystal_F_000 1432
_exptl_crystal_size_max 0.302
_exptl_crystal_size_mid 0.26
_exptl_crystal_size_min 0.137
_refine_diff_density_max 1.091
_refine_diff_density_min -0.544
_refine_diff_density_rms 0.067
_refine_ls_extinction_method none
_refine_ls_goodness_of_fit_ref 1.044
_refine_ls_hydrogen_treatment constr
_refine_ls_matrix_type full
_refine_ls_number_parameters 351
_refine_ls_number_reflns 7104
_refine_ls_number_restraints 0
_refine_ls_restrained_S_all 1.044
_refine_ls_R_factor_all 0.0577
_refine_ls_R_factor_gt 0.0447
_refine_ls_shift/su_max 0.001
_refine_ls_shift/su_mean 0.000
_refine_ls_structure_factor_coef Fsqd
_refine_ls_weighting_details 'w=1/[\s^2^(Fo^2^)+(0.0542P)^2^+3.2190P] where P=(Fo^2^+2Fc^2^)/3'
_refine_ls_weighting_scheme calc
_refine_ls_wR_factor_gt 0.1139
_refine_ls_wR_factor_ref 0.1219
_reflns_Friedel_coverage 0.000
_reflns_number_gt 5709
_reflns_number_total 7104
_reflns_threshold_expression 'I > 2\s(I)'
_cod_data_source_file d4sc06782g2.cif
_cod_data_source_block 12
_cod_database_code 1573163
_shelx_shelxl_version_number 2018/3
_chemical_oxdiff_formula C33H39Cl2GaN2
_chemical_oxdiff_usercomment 'Mounted by Arne'
_shelx_space_group_comment
;
The symmetry employed for this shelxl refinement is uniquely defined
by the following loop, which should always be used as a source of
symmetry information in preference to the above space-group names.
They are only intended as comments.
;
_shelx_estimated_absorpt_t_max 0.885
_shelx_estimated_absorpt_t_min 0.770
_olex2_refinement_description
;
1. Fixed Uiso
 At 1.2 times of:
  All C(H) groups
 At 1.5 times of:
  All C(H,H,H) groups
2.a Ternary CH refined with riding coordinates:
 C16(H16), C19(H19), C28(H28), C31(H31)
2.b Aromatic/amide H refined with riding coordinates:
 C5(H5), C6(H6), C7(H7), C8(H8), C9(H9), C12(H12), C13(H13), C14(H14),
 C24(H24), C25(H25), C26(H26)
2.c Idealised Me refined as rotating group:
 C17(H17A,H17B,H17C), C18(H18A,H18B,H18C), C20(H20A,H20B,H20C), C21(H21A,H21B,
 H21C), C29(H29A,H29B,H29C), C30(H30A,H30B,H30C), C32(H32A,H32B,H32C), C33(H33A,
 H33B,H33C)
;
_smtbx_masks_void_probe_radius 1.2
_smtbx_masks_void_truncation_radius 1.2
_olex2_date_sample_data_collection 2023-06-06
_olex2_submission_special_instructions 'No special instructions were received'
_oxdiff_exptl_absorpt_empirical_details
;
Empirical correction (ABSPACK) includes:
- Absorption correction using spherical harmonics
- Frame scaling
;
_oxdiff_exptl_absorpt_empirical_full_max 2.542
_oxdiff_exptl_absorpt_empirical_full_min 0.827

loop_
_space_group_symop_operation_xyz
'x, y, z'
'-x+1/2, y+1/2, -z+1/2'
'-x, -y, -z'
'x-1/2, -y-1/2, z-1/2'

loop_
_atom_site_label
_atom_site_type_symbol
_atom_site_fract_x
_atom_site_fract_y
_atom_site_fract_z
_atom_site_U_iso_or_equiv
_atom_site_adp_type
_atom_site_occupancy
_atom_site_site_symmetry_order
_atom_site_calc_flag
_atom_site_refinement_flags_posn
_atom_site_refinement_flags_adp
_atom_site_refinement_flags_occupancy
_atom_site_disorder_assembly
_atom_site_disorder_group
Ga1 Ga 0.56047(3) 0.48113(2) 0.42358(2) 0.02428(11) Uani 1 1 d . . . . .
Cl1 Cl 0.75652(8) 0.53721(5) 0.44180(5) 0.0513(2) Uani 1 1 d . . . . .
Cl2 Cl 0.53363(10) 0.42876(5) 0.32507(4) 0.0491(2) Uani 1 1 d . . . . .
N1 N 0.3785(2) 0.61360(12) 0.38597(10) 0.0230(5) Uani 1 1 d . . . . .
N2 N 0.3639(2) 0.65217(12) 0.48555(11) 0.0218(5) Uani 1 1 d . . . . .
C1 C 0.3361(3) 0.66984(14) 0.41875(13) 0.0237(6) Uani 1 1 d . . . . .
C2 C 0.4346(3) 0.55969(14) 0.43280(13) 0.0235(6) Uani 1 1 d . . . . .
C3 C 0.4226(2) 0.58347(14) 0.49530(13) 0.0225(5) Uani 1 1 d . . . . .
C4 C 0.2701(3) 0.73664(15) 0.38739(14) 0.0273(6) Uani 1 1 d . . . . .
C5 C 0.1780(3) 0.73433(17) 0.32500(15) 0.0370(7) Uani 1 1 d . . . . .
H5 H 0.158603 0.689558 0.301459 0.044 Uiso 1 1 calc R U . . .
C6 C 0.1144(4) 0.79679(18) 0.29707(17) 0.0463(8) Uani 1 1 d . . . . .
H6 H 0.052254 0.794577 0.254170 0.056 Uiso 1 1 calc R U . . .
C7 C 0.1396(4) 0.86189(18) 0.33026(17) 0.0482(9) Uani 1 1 d . . . . .
H7 H 0.094354 0.904421 0.310875 0.058 Uiso 1 1 calc R U . . .
C8 C 0.2302(4) 0.86511(18) 0.39133(17) 0.0487(9) Uani 1 1 d . . . . .
H8 H 0.248295 0.910256 0.414339 0.058 Uiso 1 1 calc R U . . .
C9 C 0.2961(3) 0.80352(16) 0.42022(16) 0.0380(7) Uani 1 1 d . . . . .
H9 H 0.359399 0.806725 0.462673 0.046 Uiso 1 1 calc R U . . .
C10 C 0.3626(3) 0.60523(15) 0.31232(13) 0.0268(6) Uani 1 1 d . . . . .
C11 C 0.2636(3) 0.55812(16) 0.27812(15) 0.0344(7) Uani 1 1 d . . . . .
C12 C 0.2529(4) 0.55044(19) 0.20802(16) 0.0442(8) Uani 1 1 d . . . . .
H12 H 0.187180 0.518878 0.182494 0.053 Uiso 1 1 calc R U . . .
C13 C 0.3351(4) 0.5875(2) 0.17518(17) 0.0514(9) Uani 1 1 d . . . . .
H13 H 0.324729 0.581805 0.127144 0.062 Uiso 1 1 calc R U . . .
C14 C 0.4323(4) 0.6328(2) 0.21042(16) 0.0479(9) Uani 1 1 d . . . . .
H14 H 0.488730 0.657538 0.186456 0.057 Uiso 1 1 calc R U . . .
C15 C 0.4497(3) 0.64320(17) 0.28066(15) 0.0347(7) Uani 1 1 d . . . . .
C16 C 0.1745(4) 0.5146(2) 0.31451(18) 0.0470(9) Uani 1 1 d . . . . .
H16 H 0.231543 0.500689 0.359973 0.056 Uiso 1 1 calc R U . . .
C17 C 0.0615(5) 0.5558(3) 0.3293(3) 0.0872(16) Uani 1 1 d . . . . .
H17A H 0.094433 0.600610 0.353486 0.131 Uiso 1 1 calc R U . . .
H17B H 0.016535 0.526401 0.358074 0.131 Uiso 1 1 calc R U . . .
H17C H -0.001472 0.567576 0.286279 0.131 Uiso 1 1 calc R U . . .
C18 C 0.1257(5) 0.4436(2) 0.2780(2) 0.0708(12) Uani 1 1 d . . . . .
H18A H 0.056923 0.454045 0.236657 0.106 Uiso 1 1 calc R U . . .
H18B H 0.088237 0.412647 0.308691 0.106 Uiso 1 1 calc R U . . .
H18C H 0.200547 0.418698 0.265302 0.106 Uiso 1 1 calc R U . . .
C19 C 0.5575(3) 0.6939(2) 0.31772(18) 0.0488(9) Uani 1 1 d . . . . .
H19 H 0.561332 0.690065 0.367914 0.059 Uiso 1 1 calc R U . . .
C20 C 0.5250(5) 0.7729(2) 0.2960(2) 0.0676(12) Uani 1 1 d . . . . .
H20A H 0.525168 0.778498 0.247346 0.101 Uiso 1 1 calc R U . . .
H20B H 0.592196 0.804984 0.323357 0.101 Uiso 1 1 calc R U . . .
H20C H 0.436866 0.785529 0.303286 0.101 Uiso 1 1 calc R U . . .
C21 C 0.6942(4) 0.6727(3) 0.3059(2) 0.0665(12) Uani 1 1 d . . . . .
H21A H 0.763197 0.702192 0.335359 0.100 Uiso 1 1 calc R U . . .
H21B H 0.695878 0.681058 0.257819 0.100 Uiso 1 1 calc R U . . .
H21C H 0.710974 0.621350 0.316995 0.100 Uiso 1 1 calc R U . . .
C22 C 0.3580(3) 0.70123(14) 0.54120(13) 0.0237(6) Uani 1 1 d . . . . .
C23 C 0.2381(3) 0.70954(17) 0.56151(15) 0.0328(7) Uani 1 1 d . . . . .
C24 C 0.2377(4) 0.7594(2) 0.61336(18) 0.0489(9) Uani 1 1 d . . . . .
H24 H 0.157985 0.767271 0.628649 0.059 Uiso 1 1 calc R U . . .
C25 C 0.3510(4) 0.7978(2) 0.64310(18) 0.0539(10) Uani 1 1 d . . . . .
H25 H 0.347757 0.832279 0.677907 0.065 Uiso 1 1 calc R U . . .
C26 C 0.4682(3) 0.78679(17) 0.62296(16) 0.0410(8) Uani 1 1 d . . . . .
H26 H 0.545488 0.813351 0.644248 0.049 Uiso 1 1 calc R U . . .
C27 C 0.4750(3) 0.73735(15) 0.57197(14) 0.0296(6) Uani 1 1 d . . . . .
C28 C 0.1135(3) 0.66656(19) 0.52990(18) 0.0434(8) Uani 1 1 d . . . . .
H28 H 0.138990 0.629087 0.499132 0.052 Uiso 1 1 calc R U . . .
C29 C 0.0591(4) 0.6270(2) 0.5848(2) 0.0559(10) Uani 1 1 d . . . . .
H29A H 0.130314 0.598289 0.613560 0.084 Uiso 1 1 calc R U . . .
H29B H -0.013823 0.594903 0.562835 0.084 Uiso 1 1 calc R U . . .
H29C H 0.025857 0.662531 0.613312 0.084 Uiso 1 1 calc R U . . .
C30 C 0.0072(3) 0.7148(2) 0.4862(2) 0.0635(11) Uani 1 1 d . . . . .
H30A H -0.021505 0.751323 0.515335 0.095 Uiso 1 1 calc R U . . .
H30B H -0.069334 0.685115 0.464106 0.095 Uiso 1 1 calc R U . . .
H30C H 0.044128 0.738990 0.451056 0.095 Uiso 1 1 calc R U . . .
C31 C 0.6059(3) 0.72569(19) 0.54997(19) 0.0464(9) Uani 1 1 d . . . . .
H31 H 0.591858 0.685646 0.515466 0.056 Uiso 1 1 calc R U . . .
C32 C 0.6507(4) 0.7922(3) 0.5167(2) 0.0687(12) Uani 1 1 d . . . . .
H32A H 0.582987 0.805004 0.475672 0.103 Uiso 1 1 calc R U . . .
H32B H 0.735189 0.781852 0.503910 0.103 Uiso 1 1 calc R U . . .
H32C H 0.663000 0.832774 0.549125 0.103 Uiso 1 1 calc R U . . .
C33 C 0.7151(4) 0.7022(3) 0.6103(3) 0.0933(19) Uani 1 1 d . . . . .
H33A H 0.729751 0.740151 0.645404 0.140 Uiso 1 1 calc R U . . .
H33B H 0.797617 0.693868 0.594915 0.140 Uiso 1 1 calc R U . . .
H33C H 0.688403 0.657243 0.629662 0.140 Uiso 1 1 calc R U . . .

loop_
_atom_site_aniso_label
_atom_site_aniso_U_11
_atom_site_aniso_U_22
_atom_site_aniso_U_33
_atom_site_aniso_U_23
_atom_site_aniso_U_13
_atom_site_aniso_U_12
Ga1 0.03221(18) 0.02499(18) 0.01725(18) 0.00133(11) 0.00894(12) 0.00484(12)
Cl1 0.0366(4) 0.0496(5) 0.0683(6) 0.0099(4) 0.0131(4) -0.0071(4)
Cl2 0.0754(6) 0.0469(5) 0.0238(4) -0.0081(3) 0.0087(4) 0.0112(4)
N1 0.0312(12) 0.0240(12) 0.0145(11) 0.0024(8) 0.0067(9) 0.0039(9)
N2 0.0239(11) 0.0237(12) 0.0183(12) 0.0006(8) 0.0057(9) 0.0012(9)
C1 0.0264(14) 0.0238(14) 0.0208(15) 0.0007(10) 0.0053(11) 0.0017(11)
C2 0.0301(14) 0.0221(14) 0.0189(14) 0.0041(10) 0.0069(11) 0.0043(11)
C3 0.0241(13) 0.0225(14) 0.0215(15) 0.0042(10) 0.0062(11) 0.0038(10)
C4 0.0323(15) 0.0283(15) 0.0221(15) 0.0049(11) 0.0077(12) 0.0046(12)
C5 0.0478(19) 0.0314(17) 0.0282(18) 0.0017(12) 0.0012(14) 0.0057(14)
C6 0.055(2) 0.042(2) 0.0337(19) 0.0059(14) -0.0064(15) 0.0139(16)
C7 0.066(2) 0.0339(18) 0.040(2) 0.0093(14) 0.0017(17) 0.0203(16)
C8 0.074(2) 0.0278(17) 0.040(2) 0.0001(13) 0.0043(18) 0.0101(16)
C9 0.0505(19) 0.0305(17) 0.0295(17) 0.0028(12) 0.0015(14) 0.0029(14)
C10 0.0360(15) 0.0284(15) 0.0165(14) 0.0029(10) 0.0068(12) 0.0102(12)
C11 0.0428(17) 0.0341(17) 0.0240(16) 0.0005(12) 0.0030(13) 0.0048(14)
C12 0.061(2) 0.0428(19) 0.0227(18) -0.0034(13) -0.0031(15) 0.0059(16)
C13 0.078(3) 0.058(2) 0.0179(18) 0.0014(14) 0.0087(17) 0.012(2)
C14 0.068(2) 0.054(2) 0.0260(18) 0.0099(15) 0.0199(17) 0.0095(18)
C15 0.0470(18) 0.0368(17) 0.0225(16) 0.0075(12) 0.0125(13) 0.0078(14)
C16 0.049(2) 0.060(2) 0.0288(19) -0.0065(15) 0.0022(15) -0.0130(17)
C17 0.091(4) 0.059(3) 0.131(5) -0.011(3) 0.064(3) -0.013(3)
C18 0.079(3) 0.051(3) 0.084(3) -0.006(2) 0.022(3) -0.011(2)
C19 0.055(2) 0.062(2) 0.0340(19) 0.0090(15) 0.0181(16) -0.0137(18)
C20 0.083(3) 0.054(3) 0.073(3) 0.007(2) 0.034(2) -0.015(2)
C21 0.057(2) 0.093(3) 0.053(3) 0.023(2) 0.019(2) -0.009(2)
C22 0.0293(14) 0.0224(14) 0.0196(14) 0.0000(10) 0.0060(11) 0.0021(11)
C23 0.0299(15) 0.0400(18) 0.0304(17) -0.0032(12) 0.0107(13) 0.0058(13)
C24 0.048(2) 0.055(2) 0.052(2) -0.0200(17) 0.0274(17) 0.0011(17)
C25 0.067(2) 0.055(2) 0.045(2) -0.0256(17) 0.0216(19) -0.0034(19)
C26 0.0448(19) 0.0396(19) 0.0360(19) -0.0128(14) 0.0035(15) -0.0071(15)
C27 0.0295(15) 0.0285(15) 0.0296(16) -0.0006(11) 0.0041(12) -0.0005(12)
C28 0.0302(16) 0.052(2) 0.051(2) -0.0125(16) 0.0153(15) 0.0007(15)
C29 0.0390(19) 0.060(2) 0.074(3) -0.0010(19) 0.0258(19) -0.0044(17)
C30 0.0325(19) 0.087(3) 0.068(3) 0.006(2) 0.0059(18) 0.0000(19)
C31 0.0299(17) 0.044(2) 0.066(2) -0.0134(17) 0.0128(16) -0.0043(15)
C32 0.045(2) 0.097(4) 0.068(3) 0.015(2) 0.021(2) -0.005(2)
C33 0.034(2) 0.119(4) 0.127(5) 0.068(4) 0.019(2) 0.016(2)

loop_
_atom_type_symbol
_atom_type_description
_atom_type_scat_dispersion_real
_atom_type_scat_dispersion_imag
_atom_type_scat_source
C C 0.0033 0.0016 'International Tables Vol C Tables 4.2.6.8 and 6.1.1.4'
H H 0.0000 0.0000 'International Tables Vol C Tables 4.2.6.8 and 6.1.1.4'
Cl Cl 0.1484 0.1585 'International Tables Vol C Tables 4.2.6.8 and 6.1.1.4'
Ga Ga 0.2307 1.6083 'International Tables Vol C Tables 4.2.6.8 and 6.1.1.4'
N N 0.0061 0.0033 'International Tables Vol C Tables 4.2.6.8 and 6.1.1.4'

loop_
_exptl_crystal_face_index_h
_exptl_crystal_face_index_k
_exptl_crystal_face_index_l
_exptl_crystal_face_perp_dist
0 1 -1 0.1498
14 5 -10 0.1426
2 -19 18 0.1525
-15 -1 7 0.1063
0 -20 -18 0.0609
-1 20 18 0.0726
-13 -9 15 0.1246
13 8 -16 0.1364
-8 14 -15 0.1312
-6 -17 21 0.1216
7 -14 15 0.1410
-2 22 15 0.0640

loop_
_geom_angle_atom_site_label_1
_geom_angle_atom_site_label_2
_geom_angle_atom_site_label_3
_geom_angle
_geom_angle_site_symmetry_1
_geom_angle_site_symmetry_3
_geom_angle_publ_flag
Cl2 Ga1 Cl1 106.41(4) . . ?
C2 Ga1 Cl1 103.49(8) . . ?
C2 Ga1 Cl2 117.48(8) . . ?
C2 Ga1 C3 107.48(10) . 3_666 ?
C3 Ga1 Cl1 103.62(8) 3_666 . ?
C3 Ga1 Cl2 116.61(8) 3_666 . ?
C1 N1 C2 110.5(2) . . ?
C1 N1 C10 126.8(2) . . ?
C2 N1 C10 122.6(2) . . ?
C1 N2 C3 110.3(2) . . ?
C1 N2 C22 125.3(2) . . ?
C3 N2 C22 123.4(2) . . ?
N1 C1 C4 127.0(2) . . ?
N2 C1 N1 106.1(2) . . ?
N2 C1 C4 126.9(2) . . ?
N1 C2 Ga1 129.59(18) . . ?
C3 C2 Ga1 121.31(19) . . ?
C3 C2 N1 106.2(2) . . ?
N2 C3 Ga1 127.71(18) . 3_666 ?
C2 C3 Ga1 123.35(19) . 3_666 ?
C2 C3 N2 106.9(2) . . ?
C5 C4 C1 120.8(3) . . ?
C5 C4 C9 118.1(3) . . ?
C9 C4 C1 121.1(3) . . ?
C4 C5 H5 119.9 . . ?
C6 C5 C4 120.3(3) . . ?
C6 C5 H5 119.9 . . ?
C5 C6 H6 119.5 . . ?
C7 C6 C5 121.0(3) . . ?
C7 C6 H6 119.5 . . ?
C6 C7 H7 120.3 . . ?
C8 C7 C6 119.4(3) . . ?
C8 C7 H7 120.3 . . ?
C7 C8 H8 119.6 . . ?
C7 C8 C9 120.8(3) . . ?
C9 C8 H8 119.6 . . ?
C4 C9 H9 119.8 . . ?
C8 C9 C4 120.4(3) . . ?
C8 C9 H9 119.8 . . ?
C11 C10 N1 117.8(2) . . ?
C11 C10 C15 124.2(3) . . ?
C15 C10 N1 118.0(3) . . ?
C10 C11 C16 123.0(3) . . ?
C12 C11 C10 116.3(3) . . ?
C12 C11 C16 120.7(3) . . ?
C11 C12 H12 119.4 . . ?
C13 C12 C11 121.2(3) . . ?
C13 C12 H12 119.4 . . ?
C12 C13 H13 119.4 . . ?
C12 C13 C14 121.1(3) . . ?
C14 C13 H13 119.4 . . ?
C13 C14 H14 119.4 . . ?
C13 C14 C15 121.2(3) . . ?
C15 C14 H14 119.4 . . ?
C10 C15 C19 124.2(3) . . ?
C14 C15 C10 116.1(3) . . ?
C14 C15 C19 119.7(3) . . ?
C11 C16 H16 106.1 . . ?
C11 C16 C18 113.0(3) . . ?
C17 C16 C11 114.4(3) . . ?
C17 C16 H16 106.1 . . ?
C17 C16 C18 110.4(3) . . ?
C18 C16 H16 106.1 . . ?
C16 C17 H17A 109.5 . . ?
C16 C17 H17B 109.5 . . ?
C16 C17 H17C 109.5 . . ?
H17A C17 H17B 109.5 . . ?
H17A C17 H17C 109.5 . . ?
H17B C17 H17C 109.5 . . ?
C16 C18 H18A 109.5 . . ?
C16 C18 H18B 109.5 . . ?
C16 C18 H18C 109.5 . . ?
H18A C18 H18B 109.5 . . ?
H18A C18 H18C 109.5 . . ?
H18B C18 H18C 109.5 . . ?
C15 C19 H19 108.0 . . ?
C15 C19 C20 111.0(3) . . ?
C15 C19 C21 111.4(3) . . ?
C20 C19 H19 108.0 . . ?
C21 C19 H19 108.0 . . ?
C21 C19 C20 110.3(3) . . ?
C19 C20 H20A 109.5 . . ?
C19 C20 H20B 109.5 . . ?
C19 C20 H20C 109.5 . . ?
H20A C20 H20B 109.5 . . ?
H20A C20 H20C 109.5 . . ?
H20B C20 H20C 109.5 . . ?
C19 C21 H21A 109.5 . . ?
C19 C21 H21B 109.5 . . ?
C19 C21 H21C 109.5 . . ?
H21A C21 H21B 109.5 . . ?
H21A C21 H21C 109.5 . . ?
H21B C21 H21C 109.5 . . ?
C23 C22 N2 119.2(2) . . ?
C27 C22 N2 117.2(2) . . ?
C27 C22 C23 123.6(3) . . ?
C22 C23 C28 122.8(3) . . ?
C24 C23 C22 116.3(3) . . ?
C24 C23 C28 120.9(3) . . ?
C23 C24 H24 119.4 . . ?
C25 C24 C23 121.2(3) . . ?
C25 C24 H24 119.4 . . ?
C24 C25 H25 119.6 . . ?
C26 C25 C24 120.8(3) . . ?
C26 C25 H25 119.6 . . ?
C25 C26 H26 119.7 . . ?
C25 C26 C27 120.6(3) . . ?
C27 C26 H26 119.7 . . ?
C22 C27 C31 122.5(3) . . ?
C26 C27 C22 117.4(3) . . ?
C26 C27 C31 120.1(3) . . ?
C23 C28 H28 107.7 . . ?
C23 C28 C29 111.2(3) . . ?
C23 C28 C30 111.3(3) . . ?
C29 C28 H28 107.7 . . ?
C30 C28 H28 107.7 . . ?
C30 C28 C29 111.1(3) . . ?
C28 C29 H29A 109.5 . . ?
C28 C29 H29B 109.5 . . ?
C28 C29 H29C 109.5 . . ?
H29A C29 H29B 109.5 . . ?
H29A C29 H29C 109.5 . . ?
H29B C29 H29C 109.5 . . ?
C28 C30 H30A 109.5 . . ?
C28 C30 H30B 109.5 . . ?
C28 C30 H30C 109.5 . . ?
H30A C30 H30B 109.5 . . ?
H30A C30 H30C 109.5 . . ?
H30B C30 H30C 109.5 . . ?
C27 C31 H31 107.8 . . ?
C32 C31 C27 112.9(3) . . ?
C32 C31 H31 107.8 . . ?
C32 C31 C33 109.7(3) . . ?
C33 C31 C27 110.8(3) . . ?
C33 C31 H31 107.8 . . ?
C31 C32 H32A 109.5 . . ?
C31 C32 H32B 109.5 . . ?
C31 C32 H32C 109.5 . . ?
H32A C32 H32B 109.5 . . ?
H32A C32 H32C 109.5 . . ?
H32B C32 H32C 109.5 . . ?
C31 C33 H33A 109.5 . . ?
C31 C33 H33B 109.5 . . ?
C31 C33 H33C 109.5 . . ?
H33A C33 H33B 109.5 . . ?
H33A C33 H33C 109.5 . . ?
H33B C33 H33C 109.5 . . ?

loop_
_geom_bond_atom_site_label_1
_geom_bond_atom_site_label_2
_geom_bond_distance
_geom_bond_site_symmetry_2
_geom_bond_publ_flag
Ga1 Cl1 2.2251(9) . ?
Ga1 Cl2 2.1589(8) . ?
Ga1 C2 1.981(3) . ?
Ga1 C3 1.992(2) 3_666 ?
N1 C1 1.353(3) . ?
N1 C2 1.400(3) . ?
N1 C10 1.456(3) . ?
N2 C1 1.344(3) . ?
N2 C3 1.399(3) . ?
N2 C22 1.448(3) . ?
C1 C4 1.478(4) . ?
C2 C3 1.359(4) . ?
C4 C5 1.389(4) . ?
C4 C9 1.396(4) . ?
C5 H5 0.9500 . ?
C5 C6 1.380(4) . ?
C6 H6 0.9500 . ?
C6 C7 1.369(5) . ?
C7 H7 0.9500 . ?
C7 C8 1.363(5) . ?
C8 H8 0.9500 . ?
C8 C9 1.382(4) . ?
C9 H9 0.9500 . ?
C10 C11 1.396(4) . ?
C10 C15 1.399(4) . ?
C11 C12 1.391(4) . ?
C11 C16 1.524(4) . ?
C12 H12 0.9500 . ?
C12 C13 1.368(5) . ?
C13 H13 0.9500 . ?
C13 C14 1.372(5) . ?
C14 H14 0.9500 . ?
C14 C15 1.391(4) . ?
C15 C19 1.512(5) . ?
C16 H16 1.0000 . ?
C16 C17 1.474(6) . ?
C16 C18 1.529(5) . ?
C17 H17A 0.9800 . ?
C17 H17B 0.9800 . ?
C17 H17C 0.9800 . ?
C18 H18A 0.9800 . ?
C18 H18B 0.9800 . ?
C18 H18C 0.9800 . ?
C19 H19 1.0000 . ?
C19 C20 1.537(5) . ?
C19 C21 1.530(5) . ?
C20 H20A 0.9800 . ?
C20 H20B 0.9800 . ?
C20 H20C 0.9800 . ?
C21 H21A 0.9800 . ?
C21 H21B 0.9800 . ?
C21 H21C 0.9800 . ?
C22 C23 1.394(4) . ?
C22 C27 1.393(4) . ?
C23 C24 1.389(4) . ?
C23 C28 1.520(4) . ?
C24 H24 0.9500 . ?
C24 C25 1.380(5) . ?
C25 H25 0.9500 . ?
C25 C26 1.372(5) . ?
C26 H26 0.9500 . ?
C26 C27 1.383(4) . ?
C27 C31 1.526(4) . ?
C28 H28 1.0000 . ?
C28 C29 1.529(5) . ?
C28 C30 1.526(5) . ?
C29 H29A 0.9800 . ?
C29 H29B 0.9800 . ?
C29 H29C 0.9800 . ?
C30 H30A 0.9800 . ?
C30 H30B 0.9800 . ?
C30 H30C 0.9800 . ?
C31 H31 1.0000 . ?
C31 C32 1.518(5) . ?
C31 C33 1.518(5) . ?
C32 H32A 0.9800 . ?
C32 H32B 0.9800 . ?
C32 H32C 0.9800 . ?
C33 H33A 0.9800 . ?
C33 H33B 0.9800 . ?
C33 H33C 0.9800 . ?

loop_
_geom_torsion_atom_site_label_1
_geom_torsion_atom_site_label_2
_geom_torsion_atom_site_label_3
_geom_torsion_atom_site_label_4
_geom_torsion
_geom_torsion_site_symmetry_1
_geom_torsion_site_symmetry_2
_geom_torsion_site_symmetry_3
_geom_torsion_site_symmetry_4
_geom_torsion_publ_flag
Ga1 C2 C3 Ga1 -34.8(3) . . . 3_666 ?
Ga1 C2 C3 N2 160.48(18) . . . . ?
N1 C1 C4 C5 38.2(4) . . . . ?
N1 C1 C4 C9 -143.2(3) . . . . ?
N1 C2 C3 Ga1 162.75(18) . . . 3_666 ?
N1 C2 C3 N2 -2.0(3) . . . . ?
N1 C10 C11 C12 -178.9(3) . . . . ?
N1 C10 C11 C16 -1.1(4) . . . . ?
N1 C10 C15 C14 179.1(3) . . . . ?
N1 C10 C15 C19 -1.6(4) . . . . ?
N2 C1 C4 C5 -140.5(3) . . . . ?
N2 C1 C4 C9 38.0(4) . . . . ?
N2 C22 C23 C24 -177.6(3) . . . . ?
N2 C22 C23 C28 2.9(4) . . . . ?
N2 C22 C27 C26 177.0(3) . . . . ?
N2 C22 C27 C31 -1.2(4) . . . . ?
C1 N1 C2 Ga1 -159.0(2) . . . . ?
C1 N1 C2 C3 1.5(3) . . . . ?
C1 N1 C10 C11 -102.8(3) . . . . ?
C1 N1 C10 C15 79.1(3) . . . . ?
C1 N2 C3 Ga1 -161.94(19) . . . 3_666 ?
C1 N2 C3 C2 1.9(3) . . . . ?
C1 N2 C22 C23 88.2(3) . . . . ?
C1 N2 C22 C27 -92.3(3) . . . . ?
C1 C4 C5 C6 178.3(3) . . . . ?
C1 C4 C9 C8 -177.8(3) . . . . ?
C2 N1 C1 N2 -0.3(3) . . . . ?
C2 N1 C1 C4 -179.2(3) . . . . ?
C2 N1 C10 C11 72.8(3) . . . . ?
C2 N1 C10 C15 -105.3(3) . . . . ?
C3 N2 C1 N1 -1.0(3) . . . . ?
C3 N2 C1 C4 177.9(3) . . . . ?
C3 N2 C22 C23 -103.8(3) . . . . ?
C3 N2 C22 C27 75.7(3) . . . . ?
C4 C5 C6 C7 -0.6(5) . . . . ?
C5 C4 C9 C8 0.7(5) . . . . ?
C5 C6 C7 C8 0.9(6) . . . . ?
C6 C7 C8 C9 -0.4(6) . . . . ?
C7 C8 C9 C4 -0.4(5) . . . . ?
C9 C4 C5 C6 -0.2(5) . . . . ?
C10 N1 C1 N2 175.8(2) . . . . ?
C10 N1 C1 C4 -3.2(4) . . . . ?
C10 N1 C2 Ga1 24.7(4) . . . . ?
C10 N1 C2 C3 -174.8(2) . . . . ?
C10 C11 C12 C13 -0.2(5) . . . . ?
C10 C11 C16 C17 80.7(4) . . . . ?
C10 C11 C16 C18 -151.8(3) . . . . ?
C10 C15 C19 C20 -111.4(3) . . . . ?
C10 C15 C19 C21 125.2(3) . . . . ?
C11 C10 C15 C14 1.0(4) . . . . ?
C11 C10 C15 C19 -179.6(3) . . . . ?
C11 C12 C13 C14 0.9(5) . . . . ?
C12 C11 C16 C17 -101.6(4) . . . . ?
C12 C11 C16 C18 25.8(5) . . . . ?
C12 C13 C14 C15 -0.7(6) . . . . ?
C13 C14 C15 C10 -0.3(5) . . . . ?
C13 C14 C15 C19 -179.7(3) . . . . ?
C14 C15 C19 C20 68.0(4) . . . . ?
C14 C15 C19 C21 -55.4(4) . . . . ?
C15 C10 C11 C12 -0.8(4) . . . . ?
C15 C10 C11 C16 176.9(3) . . . . ?
C16 C11 C12 C13 -178.0(3) . . . . ?
C22 N2 C1 N1 168.3(2) . . . . ?
C22 N2 C1 C4 -12.8(4) . . . . ?
C22 N2 C3 Ga1 28.6(3) . . . 3_666 ?
C22 N2 C3 C2 -167.6(2) . . . . ?
C22 C23 C24 C25 -0.6(5) . . . . ?
C22 C23 C28 C29 125.5(3) . . . . ?
C22 C23 C28 C30 -110.1(3) . . . . ?
C22 C27 C31 C32 112.9(4) . . . . ?
C22 C27 C31 C33 -123.6(4) . . . . ?
C23 C22 C27 C26 -3.5(4) . . . . ?
C23 C22 C27 C31 178.3(3) . . . . ?
C23 C24 C25 C26 -1.1(6) . . . . ?
C24 C23 C28 C29 -53.9(4) . . . . ?
C24 C23 C28 C30 70.5(4) . . . . ?
C24 C25 C26 C27 0.6(6) . . . . ?
C25 C26 C27 C22 1.6(5) . . . . ?
C25 C26 C27 C31 179.9(3) . . . . ?
C26 C27 C31 C32 -65.3(4) . . . . ?
C26 C27 C31 C33 58.2(4) . . . . ?
C27 C22 C23 C24 2.9(4) . . . . ?
C27 C22 C23 C28 -176.6(3) . . . . ?
C28 C23 C24 C25 178.9(4) . . . . ?

loop_
_exptl_oxdiff_crystal_face_indexfrac_h
_exptl_oxdiff_crystal_face_indexfrac_k
_exptl_oxdiff_crystal_face_indexfrac_l
_exptl_oxdiff_crystal_face_x
_exptl_oxdiff_crystal_face_y
_exptl_oxdiff_crystal_face_z
-0.0009 0.9978 -0.9979 0.0194 0.0415 -0.0262
14.1452 4.6900 -9.9744 -0.1262 -0.2614 -0.9570
2.4215 -18.6645 17.5522 -0.4028 -0.8473 0.3461
-14.5088 -1.0406 6.5010 0.2032 0.4235 0.8828
0.4098 -19.8803 -17.9387 -0.9414 0.3327 0.0564
-0.7634 19.6283 18.3640 0.9425 -0.3330 -0.0284
-12.6236 -9.4101 14.8263 0.0213 -0.0057 0.9998
12.6515 8.2398 -15.8891 -0.0769 0.0253 -0.9967
-8.0013 13.9709 -14.9716 0.3361 0.9629 0.0569
-5.9768 -16.9618 20.9521 -0.2120 -0.5668 0.8193
7.0026 -13.9707 14.9711 -0.3262 -0.9190 -0.0024
-2.0135 21.9518 14.9697 0.9844 -0.1483 -0.0340

loop_
_smtbx_masks_void_nr
_smtbx_masks_void_average_x
_smtbx_masks_void_average_y
_smtbx_masks_void_average_z
_smtbx_masks_void_volume
_smtbx_masks_void_count_electrons
_smtbx_masks_void_content
1 -0.749 0.000 0.500 476.3 75.2 '2 benzene'
2 -0.581 0.500 0.000 476.3 75.2 '2 benzene'
